data_4080799
loop_
_publ_author_name
'Trathen, Nicola'
'Greenacre, Victoria K.'
'Crossley, Ian R.'
'Roe, S. Mark'

_publ_section_title
;
 Ambiphilic Reactivity of a Ruthenaphosphaalkenyl: Synthesis
 ofP-Pyrazolylphosphaalkene Complexes of Ruthenium(0)
;
_journal_issue 9
_journal_name_full Organometallics
_journal_page_first 2501
_journal_paper_doi 10.1021/om4001988
_journal_volume 32
_journal_year 2013
_chemical_compound_source 'synthesis as described'
_chemical_formula_moiety 'C44 H43 N2 O1 P3 Ru1 Si1'
_chemical_formula_sum 'C45 H45 Cl2 N2 O P3 Ru Si'
_chemical_formula_weight 922.8
_chemical_name_systematic
;
 ?
;
_space_group_IT_number 2
_symmetry_cell_setting triclinic
_symmetry_Int_Tables_number 2
_symmetry_space_group_name_Hall '-P 1'
_symmetry_space_group_name_H-M 'P -1'
_atom_sites_solution_hydrogens geom
_atom_sites_solution_primary direct
_atom_sites_solution_secondary difmap
_audit_conform_dict_location ftp://ftp.iucr.org/pub/cif_core.dic
_audit_conform_dict_name cif_core.dic
_audit_conform_dict_version 2.4
_audit_creation_date 2012-10-24T13:43:27-00:00
_audit_creation_method 'WinGX routine CIF_UPDATE'
_cell_angle_alpha 84.0300(10)
_cell_angle_beta 84.8730(10)
_cell_angle_gamma 89.7580(10)
_cell_formula_units_Z 4
_cell_length_a 10.8579(3)
_cell_length_b 19.3948(6)
_cell_length_c 20.9791(6)
_cell_measurement_reflns_used 21741
_cell_measurement_temperature 173(2)
_cell_measurement_theta_max 0
_cell_measurement_theta_min 0
_cell_measurement_wavelength 0.71073
_cell_volume 4376.3(2)
_computing_cell_refinement 'HKL Scalepack (Otwinowski & Minor 1997)'
_computing_data_collection 'Collect (Bruker AXS BV, 1997-2004)'
_computing_data_reduction 'HKL Denzo and Scalepack (Otwinowski & Minor 1997)'
_computing_molecular_graphics 'Ortep-3 for Windows (Farrugia, 1997)'
_computing_publication_material 'WinGX publication routines (Farrugia, 1999)'
_computing_structure_refinement 'SHELXL-97 (Sheldrick, 1997)'
_computing_structure_solution 'SHELXS-97 (Sheldrick, 1990)'
_diffrn_ambient_temperature 173(2)
_diffrn_detector 'CCD plate'
_diffrn_detector_area_resol_mean 9
_diffrn_measured_fraction_theta_full 0.973
_diffrn_measured_fraction_theta_max 0.973
_diffrn_measurement_device '95mm CCD camera on \k-goniostat'
_diffrn_measurement_device_type KappaCCD
_diffrn_measurement_method 'CCD rotation images, thick slices'
_diffrn_orient_matrix_type 'by Bruker AXS Collect from scalepack cell'
_diffrn_orient_matrix_UB_11 0.769295E-1
_diffrn_orient_matrix_UB_12 -0.278793E-1
_diffrn_orient_matrix_UB_13 0.47649E-2
_diffrn_orient_matrix_UB_21 -0.187096E-1
_diffrn_orient_matrix_UB_22 -0.53348E-2
_diffrn_orient_matrix_UB_23 0.478412E-1
_diffrn_orient_matrix_UB_31 -0.476428E-1
_diffrn_orient_matrix_UB_32 -0.433632E-1
_diffrn_orient_matrix_UB_33 -0.29509E-2
_diffrn_radiation_monochromator graphite
_diffrn_radiation_probe x-ray
_diffrn_radiation_type MoK\a
_diffrn_radiation_wavelength 0.71073
_diffrn_reflns_av_R_equivalents 0.0534
_diffrn_reflns_av_unetI/netI 0.0485
_diffrn_reflns_limit_h_max 13
_diffrn_reflns_limit_h_min -13
_diffrn_reflns_limit_k_max 22
_diffrn_reflns_limit_k_min -24
_diffrn_reflns_limit_l_max 26
_diffrn_reflns_limit_l_min -26
_diffrn_reflns_number 58076
_diffrn_reflns_theta_full 26.49
_diffrn_reflns_theta_max 26.49
_diffrn_reflns_theta_min 3.41
_diffrn_source 'Enraf Nonius FR590'
_exptl_absorpt_coefficient_mu 0.654
_exptl_absorpt_correction_T_max 0.9606
_exptl_absorpt_correction_T_min 0.8536
_exptl_absorpt_correction_type multi-scan
_exptl_absorpt_process_details
;
        [c.f. r.h. blessing, acta cryst. (1995), a51, 33-38]
;
_exptl_crystal_colour colourless
_exptl_crystal_density_diffrn 1.401
_exptl_crystal_density_method 'not measured'
_exptl_crystal_description prism
_exptl_crystal_F_000 1896
_exptl_crystal_size_max 0.2
_exptl_crystal_size_mid 0.2
_exptl_crystal_size_min 0.1
_refine_diff_density_max 1.788
_refine_diff_density_min -1.602
_refine_diff_density_rms 0.11
_refine_ls_extinction_method none
_refine_ls_goodness_of_fit_ref 1.14
_refine_ls_hydrogen_treatment constr
_refine_ls_matrix_type full
_refine_ls_number_parameters 988
_refine_ls_number_reflns 17656
_refine_ls_number_restraints 0
_refine_ls_restrained_S_all 1.14
_refine_ls_R_factor_all 0.0844
_refine_ls_R_factor_gt 0.0682
_refine_ls_shift/su_max 0.001
_refine_ls_shift/su_mean 0
_refine_ls_structure_factor_coef Fsqd
_refine_ls_weighting_details 'calc w=1/[\s^2^(Fo^2^)+(0.0337P)^2^+26.5951P] where P=(Fo^2^+2Fc^2^)/3'
_refine_ls_weighting_scheme calc
_refine_ls_wR_factor_gt 0.1538
_refine_ls_wR_factor_ref 0.1603
_reflns_number_gt 14631
_reflns_number_total 17656
_reflns_threshold_expression >2sigma(I)
_cod_data_source_file om4001988_si_001.cif
_cod_data_source_block nt14012
_cod_database_code 4080799

loop_
_symmetry_equiv_pos_as_xyz
'x, y, z'
'-x, -y, -z'

loop_
_atom_site_label
_atom_site_type_symbol
_atom_site_fract_x
_atom_site_fract_y
_atom_site_fract_z
_atom_site_U_iso_or_equiv
_atom_site_adp_type
_atom_site_occupancy
_atom_site_symmetry_multiplicity
_atom_site_calc_flag
_atom_site_refinement_flags
C11 C 0.8493(5) -0.0101(3) 0.8652(3) 0.0316(12) Uani 1 1 d .
H11 H 0.9123 -0.0476 0.8696 0.038 Uiso 1 1 calc R
C12 C 0.6795(5) 0.0541(3) 0.7724(3) 0.0261(11) Uani 1 1 d .
C21 C 0.6475(6) 0.4494(3) 0.1315(3) 0.0347(13) Uani 1 1 d .
H21 H 0.5864 0.4121 0.1272 0.042 Uiso 1 1 calc R
C22 C 0.8139(5) 0.4964(3) 0.2241(3) 0.0293(12) Uani 1 1 d .
C111 C 0.7570(9) -0.0736(6) 0.9986(4) 0.092(4) Uani 1 1 d .
H11A H 0.6839 -0.0834 1.0291 0.139 Uiso 1 1 calc R
H11B H 0.8144 -0.0439 1.0171 0.139 Uiso 1 1 calc R
H11C H 0.798 -0.1172 0.99 0.139 Uiso 1 1 calc R
C112 C 0.5971(7) -0.0854(4) 0.8904(3) 0.0489(17) Uani 1 1 d .
H11G H 0.5245 -0.0931 0.9216 0.073 Uiso 1 1 calc R
H11H H 0.6363 -0.1299 0.8835 0.073 Uiso 1 1 calc R
H11I H 0.5713 -0.0634 0.8495 0.073 Uiso 1 1 calc R
C113 C 0.6311(8) 0.0549(4) 0.9395(4) 0.071(3) Uani 1 1 d .
H11D H 0.557 0.0447 0.9692 0.106 Uiso 1 1 calc R
H11E H 0.6075 0.0799 0.8994 0.106 Uiso 1 1 calc R
H11F H 0.6881 0.0836 0.9593 0.106 Uiso 1 1 calc R
C121 C 1.1857(6) 0.0470(4) 0.8332(3) 0.0458(17) Uani 1 1 d .
H121 H 1.222 0.0627 0.8687 0.055 Uiso 1 1 calc R
C122 C 1.2462(6) 0.0179(4) 0.7830(3) 0.0437(16) Uani 1 1 d .
H122 H 1.3324 0.0094 0.7764 0.052 Uiso 1 1 calc R
C123 C 1.1555(5) 0.0030(3) 0.7432(3) 0.0317(12) Uani 1 1 d .
H123 H 1.1704 -0.0176 0.7041 0.038 Uiso 1 1 calc R
C211 C 0.9074(7) 0.3838(4) 0.1084(3) 0.0525(19) Uani 1 1 d .
H21D H 0.9804 0.3839 0.0773 0.079 Uiso 1 1 calc R
H21E H 0.872 0.337 0.1162 0.079 Uiso 1 1 calc R
H21F H 0.9315 0.3984 0.1489 0.079 Uiso 1 1 calc R
C212 C 0.7439(9) 0.4116(6) -0.0003(4) 0.085(3) Uani 1 1 d .
H21A H 0.8172 0.4091 -0.0307 0.128 Uiso 1 1 calc R
H21B H 0.6835 0.4431 -0.0196 0.128 Uiso 1 1 calc R
H21C H 0.7071 0.3653 0.0102 0.128 Uiso 1 1 calc R
C213 C 0.8604(8) 0.5341(4) 0.0562(5) 0.076(3) Uani 1 1 d .
H21G H 0.9354 0.5316 0.0269 0.114 Uiso 1 1 calc R
H21H H 0.8815 0.5519 0.0959 0.114 Uiso 1 1 calc R
H21I H 0.801 0.5653 0.0356 0.114 Uiso 1 1 calc R
C221 C 0.3097(6) 0.4983(4) 0.1628(3) 0.0488(17) Uani 1 1 d .
H221 H 0.2733 0.522 0.1273 0.059 Uiso 1 1 calc R
C222 C 0.2473(4) 0.4579(2) 0.2133(2) 0.0426(15) Uani 1 1 d .
H222 H 0.1615 0.447 0.2195 0.051 Uiso 1 1 calc R
C223 C 0.3400(4) 0.4367(2) 0.2534(2) 0.0328(13) Uani 1 1 d R
H223 H 0.3262 0.4091 0.2935 0.039 Uiso 1 1 d R
C301 C 0.7587(4) 0.1699(3) 0.6412(3) 0.0240(11) Uani 1 1 d .
C302 C 0.6821(5) 0.1201(3) 0.6217(3) 0.0270(11) Uani 1 1 d .
H302 H 0.6882 0.0731 0.6389 0.032 Uiso 1 1 calc R
C303 C 0.5969(5) 0.1385(3) 0.5773(3) 0.0338(13) Uani 1 1 d .
H303 H 0.5455 0.104 0.5643 0.041 Uiso 1 1 calc R
C304 C 0.5869(5) 0.2065(3) 0.5522(3) 0.0360(14) Uani 1 1 d .
H304 H 0.5292 0.2189 0.5215 0.043 Uiso 1 1 calc R
C305 C 0.6611(5) 0.2569(3) 0.5718(3) 0.0348(13) Uani 1 1 d .
H305 H 0.6533 0.304 0.5551 0.042 Uiso 1 1 calc R
C306 C 0.7467(5) 0.2387(3) 0.6160(3) 0.0308(12) Uani 1 1 d .
H306 H 0.7975 0.2735 0.6291 0.037 Uiso 1 1 calc R
C307 C 1.0192(5) 0.1553(2) 0.6434(3) 0.0242(11) Uani 1 1 d .
C308 C 1.0200(5) 0.1604(3) 0.5766(3) 0.0267(11) Uani 1 1 d .
H308 H 0.9438 0.162 0.5574 0.032 Uiso 1 1 calc R
C309 C 1.1309(5) 0.1632(3) 0.5377(3) 0.0309(12) Uani 1 1 d .
H309 H 1.1302 0.1666 0.4922 0.037 Uiso 1 1 calc R
C310 C 1.2422(5) 0.1612(3) 0.5652(3) 0.0342(13) Uani 1 1 d .
H310 H 1.3178 0.1627 0.5385 0.041 Uiso 1 1 calc R
C311 C 1.2441(5) 0.1571(3) 0.6309(3) 0.0353(14) Uani 1 1 d .
H311 H 1.3208 0.1566 0.6495 0.042 Uiso 1 1 calc R
C312 C 1.1331(5) 0.1537(3) 0.6703(3) 0.0270(11) Uani 1 1 d .
H312 H 1.1347 0.1503 0.7157 0.032 Uiso 1 1 calc R
C313 C 0.8765(5) 0.2206(3) 0.7414(3) 0.0269(11) Uani 1 1 d .
C314 C 0.9615(6) 0.2740(3) 0.7266(3) 0.0382(14) Uani 1 1 d .
H314 H 1.0263 0.2703 0.6936 0.046 Uiso 1 1 calc R
C315 C 0.9539(7) 0.3332(3) 0.7591(4) 0.0492(17) Uani 1 1 d .
H315 H 1.0128 0.3695 0.7481 0.059 Uiso 1 1 calc R
C316 C 0.8611(7) 0.3387(3) 0.8071(4) 0.0523(18) Uani 1 1 d .
H316 H 0.8566 0.3785 0.8301 0.063 Uiso 1 1 calc R
C317 C 0.7740(7) 0.2862(4) 0.8221(4) 0.0532(18) Uani 1 1 d .
H317 H 0.7086 0.2905 0.8547 0.064 Uiso 1 1 calc R
C318 C 0.7821(6) 0.2278(3) 0.7898(3) 0.0404(15) Uani 1 1 d .
H18 H 0.7223 0.1919 0.8006 0.049 Uiso 1 1 calc R
C319 C 0.6889(5) -0.0652(2) 0.6618(3) 0.0220(10) Uani 1 1 d .
C320 C 0.6982(5) -0.0574(3) 0.5949(3) 0.0249(11) Uani 1 1 d .
H320 H 0.7776 -0.0524 0.5719 0.03 Uiso 1 1 calc R
C321 C 0.5939(6) -0.0568(3) 0.5611(3) 0.0347(13) Uani 1 1 d .
H321 H 0.6021 -0.0514 0.5154 0.042 Uiso 1 1 calc R
C322 C 0.4796(5) -0.0639(3) 0.5940(3) 0.0385(14) Uani 1 1 d .
H322 H 0.4075 -0.0638 0.5714 0.046 Uiso 1 1 calc R
C323 C 0.4699(5) -0.0713(3) 0.6601(3) 0.0398(15) Uani 1 1 d .
H323 H 0.3901 -0.0759 0.6828 0.048 Uiso 1 1 calc R
C324 C 0.5715(5) -0.0722(3) 0.6943(3) 0.0284(12) Uani 1 1 d .
H324 H 0.5619 -0.0775 0.7401 0.034 Uiso 1 1 calc R
C325 C 0.9528(5) -0.0746(3) 0.6475(2) 0.0230(10) Uani 1 1 d .
C326 C 1.0023(5) -0.0173(3) 0.6083(3) 0.0327(13) Uani 1 1 d .
H326 H 0.9701 0.0275 0.6141 0.039 Uiso 1 1 calc R
C327 C 1.0977(6) -0.0244(3) 0.5611(3) 0.0383(14) Uani 1 1 d .
H327 H 1.1288 0.0151 0.5339 0.046 Uiso 1 1 calc R
C328 C 1.1474(5) -0.0890(3) 0.5536(3) 0.0372(14) Uani 1 1 d .
H328 H 1.2138 -0.0942 0.5217 0.045 Uiso 1 1 calc R
C329 C 1.1005(6) -0.1453(3) 0.5923(3) 0.0428(15) Uani 1 1 d .
H329 H 1.1349 -0.1897 0.5872 0.051 Uiso 1 1 calc R
C330 C 1.0044(5) -0.1391(3) 0.6386(3) 0.0343(13) Uani 1 1 d .
H330 H 0.9729 -0.1792 0.6648 0.041 Uiso 1 1 calc R
C331 C 0.8216(5) -0.1456(2) 0.7563(3) 0.0239(11) Uani 1 1 d .
C332 C 0.7402(5) -0.1989(3) 0.7498(3) 0.0352(13) Uani 1 1 d .
H332 H 0.6791 -0.1922 0.72 0.042 Uiso 1 1 calc R
C333 C 0.7487(6) -0.2619(3) 0.7869(4) 0.0438(16) Uani 1 1 d .
H333 H 0.691 -0.2976 0.7833 0.053 Uiso 1 1 calc R
C334 C 0.8379(6) -0.2738(3) 0.8283(3) 0.0422(16) Uani 1 1 d .
H334 H 0.8427 -0.3175 0.853 0.051 Uiso 1 1 calc R
C335 C 0.9219(6) -0.2215(3) 0.8343(3) 0.0397(14) Uani 1 1 d .
H335 H 0.985 -0.2294 0.8627 0.048 Uiso 1 1 calc R
C336 C 0.9132(5) -0.1578(3) 0.7986(3) 0.0305(12) Uani 1 1 d .
H336 H 0.9704 -0.122 0.8029 0.037 Uiso 1 1 calc R
C351 C 0.6784(5) 0.2922(3) 0.2405(3) 0.0248(11) Uani 1 1 d .
C352 C 0.5856(5) 0.2880(3) 0.1987(3) 0.0329(13) Uani 1 1 d .
H352 H 0.5267 0.3242 0.1946 0.039 Uiso 1 1 calc R
C353 C 0.5783(6) 0.2318(3) 0.1632(3) 0.0408(15) Uani 1 1 d .
H353 H 0.5155 0.2302 0.1346 0.049 Uiso 1 1 calc R
C354 C 0.6622(6) 0.1785(3) 0.1693(3) 0.0443(16) Uani 1 1 d .
H354 H 0.6567 0.1398 0.1454 0.053 Uiso 1 1 calc R
C355 C 0.7544(6) 0.1817(3) 0.2104(4) 0.0459(17) Uani 1 1 d .
H355 H 0.8128 0.1452 0.2143 0.055 Uiso 1 1 calc R
C356 C 0.7623(5) 0.2379(3) 0.2460(3) 0.0355(13) Uani 1 1 d .
H356 H 0.8255 0.2393 0.2743 0.043 Uiso 1 1 calc R
C357 C 0.5435(4) 0.3380(3) 0.3478(3) 0.0223(10) Uani 1 1 d .
C358 C 0.4968(5) 0.2706(3) 0.3561(3) 0.0296(12) Uani 1 1 d .
H358 H 0.5318 0.2369 0.3302 0.035 Uiso 1 1 calc R
C359 C 0.3992(5) 0.2527(3) 0.4021(3) 0.0332(13) Uani 1 1 d .
H359 H 0.3667 0.2068 0.4067 0.04 Uiso 1 1 calc R
C360 C 0.3489(5) 0.3001(3) 0.4409(3) 0.0305(12) Uani 1 1 d .
H360 H 0.2832 0.2868 0.4727 0.037 Uiso 1 1 calc R
C361 C 0.3940(5) 0.3675(3) 0.4337(3) 0.0322(13) Uani 1 1 d .
H361 H 0.3585 0.4009 0.4599 0.039 Uiso 1 1 calc R
C362 C 0.4921(5) 0.3859(3) 0.3875(3) 0.0283(12) Uani 1 1 d .
H362 H 0.5243 0.4317 0.383 0.034 Uiso 1 1 calc R
C363 C 0.8058(5) 0.3505(2) 0.3366(3) 0.0243(11) Uani 1 1 d .
C364 C 0.9251(5) 0.3548(3) 0.3049(3) 0.0312(12) Uani 1 1 d .
H364 H 0.9357 0.3639 0.2594 0.037 Uiso 1 1 calc R
C365 C 1.0279(5) 0.3456(3) 0.3397(3) 0.0381(14) Uani 1 1 d .
H365 H 1.1085 0.3484 0.3178 0.046 Uiso 1 1 calc R
C366 C 1.0136(5) 0.3325(3) 0.4059(3) 0.0390(15) Uani 1 1 d .
H366 H 1.0841 0.3269 0.4296 0.047 Uiso 1 1 calc R
C367 C 0.8970(5) 0.3276(3) 0.4371(3) 0.0354(13) Uani 1 1 d .
H367 H 0.887 0.3182 0.4826 0.043 Uiso 1 1 calc R
C368 C 0.7940(5) 0.3364(3) 0.4029(3) 0.0282(12) Uani 1 1 d .
H368 H 0.7139 0.3326 0.4252 0.034 Uiso 1 1 calc R
C369 C 0.7344(5) 0.5800(3) 0.3546(3) 0.0251(11) Uani 1 1 d .
C370 C 0.8078(5) 0.5242(3) 0.3748(3) 0.0286(12) Uani 1 1 d .
H370 H 0.7954 0.4804 0.36 0.034 Uiso 1 1 calc R
C371 C 0.8987(5) 0.5316(3) 0.4162(3) 0.0344(13) Uani 1 1 d .
H371 H 0.9477 0.493 0.4297 0.041 Uiso 1 1 calc R
C372 C 0.9175(5) 0.5958(3) 0.4377(3) 0.0353(13) Uani 1 1 d .
H372 H 0.9797 0.6013 0.4659 0.042 Uiso 1 1 calc R
C373 C 0.8455(5) 0.6518(3) 0.4181(3) 0.0329(13) Uani 1 1 d .
H373 H 0.858 0.6955 0.4331 0.039 Uiso 1 1 calc R
C374 C 0.7556(5) 0.6442(3) 0.3769(3) 0.0291(12) Uani 1 1 d .
H374 H 0.7073 0.6831 0.3634 0.035 Uiso 1 1 calc R
C375 C 0.6157(5) 0.6550(3) 0.2560(3) 0.0286(12) Uani 1 1 d .
C376 C 0.7072(6) 0.6726(3) 0.2067(3) 0.0420(15) Uani 1 1 d .
H376 H 0.7634 0.6382 0.1933 0.05 Uiso 1 1 calc R
C377 C 0.7179(7) 0.7393(4) 0.1768(4) 0.057(2) Uani 1 1 d .
H377 H 0.7827 0.7511 0.1441 0.068 Uiso 1 1 calc R
C378 C 0.6329(7) 0.7894(3) 0.1949(4) 0.0541(19) Uani 1 1 d .
H378 H 0.6382 0.8351 0.1735 0.065 Uiso 1 1 calc R
C379 C 0.5431(7) 0.7728(3) 0.2430(4) 0.0525(19) Uani 1 1 d .
H379 H 0.4858 0.8071 0.2555 0.063 Uiso 1 1 calc R
C380 C 0.5338(6) 0.7061(3) 0.2741(3) 0.0399(15) Uani 1 1 d .
H380 H 0.4707 0.6953 0.308 0.048 Uiso 1 1 calc R
C381 C 0.4722(5) 0.5673(2) 0.3521(3) 0.0248(11) Uani 1 1 d .
C382 C 0.4710(5) 0.5589(3) 0.4187(3) 0.0290(12) Uani 1 1 d .
H382 H 0.5469 0.5578 0.4381 0.035 Uiso 1 1 calc R
C383 C 0.3600(5) 0.5521(3) 0.4574(3) 0.0330(13) Uani 1 1 d .
H383 H 0.3598 0.5459 0.5029 0.04 Uiso 1 1 calc R
C384 C 0.2498(5) 0.5546(3) 0.4290(3) 0.0369(14) Uani 1 1 d .
H384 H 0.1738 0.5492 0.4552 0.044 Uiso 1 1 calc R
C385 C 0.2492(5) 0.5647(3) 0.3636(3) 0.0375(14) Uani 1 1 d .
H385 H 0.1727 0.5674 0.3449 0.045 Uiso 1 1 calc R
C386 C 0.3587(5) 0.5709(3) 0.3245(3) 0.0313(12) Uani 1 1 d .
H386 H 0.3573 0.5777 0.2791 0.038 Uiso 1 1 calc R
C101 C 0.377(2) 0.2984(7) -0.0103(11) 0.243(14) Uani 1 1 d .
H10A H 0.362 0.3264 -0.051 0.292 Uiso 1 1 calc R
H10B H 0.303 0.2693 0.0033 0.292 Uiso 1 1 calc R
C102 C 0.8647(16) 0.2065(6) 0.0005(11) 0.210(12) Uani 1 1 d .
H10C H 0.806 0.233 0.0273 0.252 Uiso 1 1 calc R
H10D H 0.8242 0.1967 -0.0381 0.252 Uiso 1 1 calc R
Cl1 Cl 0.3930(5) 0.3504(4) 0.0436(2) 0.205(3) Uani 1 1 d .
Cl3 Cl 1.0240(4) 0.2653(3) -0.0276(2) 0.173(2) Uani 1 1 d .
Cl2 Cl 0.8989(5) 0.1339(4) 0.0412(2) 0.214(3) Uani 1 1 d .
Cl4 Cl 0.5181(4) 0.2370(2) -0.02755(19) 0.1446(15) Uani 1 1 d .
N12 N 1.0449(4) 0.0219(2) 0.7681(2) 0.0264(10) Uani 1 1 d .
N11 N 1.0639(4) 0.0496(3) 0.8230(2) 0.0362(11) Uani 1 1 d .
N21 N 0.4304(5) 0.4986(3) 0.1722(3) 0.0405(12) Uani 1 1 d .
N22 N 0.4491(4) 0.4605(2) 0.2278(2) 0.0290(10) Uani 1 1 d .
O11 O 0.5754(4) 0.0644(2) 0.7761(2) 0.0389(10) Uani 1 1 d .
O21 O 0.9181(4) 0.5094(2) 0.2207(2) 0.0432(11) Uani 1 1 d .
P12 P 0.87632(12) 0.14316(6) 0.69699(6) 0.0203(3) Uani 1 1 d .
P13 P 0.82476(11) -0.06033(6) 0.70818(6) 0.0195(3) Uani 1 1 d .
P11 P 0.91585(15) 0.07418(9) 0.86040(8) 0.0364(4) Uani 1 1 d .
P22 P 0.67235(12) 0.36638(6) 0.28837(7) 0.0214(3) Uani 1 1 d .
P23 P 0.61615(12) 0.56715(6) 0.29910(7) 0.0227(3) Uani 1 1 d .
P21 P 0.57742(16) 0.53296(9) 0.13529(8) 0.0416(4) Uani 1 1 d .
Ru11 Ru 0.84687(4) 0.03750(2) 0.76471(2) 0.01963(10) Uani 1 1 d .
Ru21 Ru 0.64774(4) 0.47673(2) 0.23141(2) 0.02244(11) Uani 1 1 d .
Si11 Si 0.70879(17) -0.02810(10) 0.92166(8) 0.0413(4) Uani 1 1 d .
Si21 Si 0.78995(18) 0.44518(10) 0.07565(9) 0.0445(5) Uani 1 1 d .

loop_
_atom_site_aniso_label
_atom_site_aniso_U_11
_atom_site_aniso_U_22
_atom_site_aniso_U_33
_atom_site_aniso_U_23
_atom_site_aniso_U_13
_atom_site_aniso_U_12
C11 0.035(3) 0.038(3) 0.022(3) -0.003(2) -0.001(2) -0.004(3)
C12 0.023(3) 0.018(2) 0.036(3) -0.001(2) 0.003(2) -0.001(2)
C21 0.035(3) 0.040(3) 0.028(3) 0.000(2) -0.002(2) 0.005(3)
C22 0.024(3) 0.019(3) 0.044(3) -0.004(2) 0.002(2) -0.001(2)
C111 0.076(6) 0.165(11) 0.030(4) 0.021(5) -0.007(4) -0.046(7)
C112 0.050(4) 0.057(4) 0.039(4) -0.008(3) 0.005(3) -0.026(3)
C113 0.056(5) 0.077(6) 0.078(6) -0.033(5) 0.030(4) -0.017(4)
C121 0.031(3) 0.063(4) 0.044(4) 0.000(3) -0.019(3) -0.016(3)
C122 0.024(3) 0.058(4) 0.049(4) 0.001(3) -0.012(3) 0.000(3)
C123 0.022(3) 0.026(3) 0.047(3) 0.000(2) -0.005(2) 0.003(2)
C211 0.049(4) 0.058(4) 0.048(4) 0.000(3) 0.001(3) 0.027(4)
C212 0.071(6) 0.144(10) 0.041(5) -0.014(5) -0.002(4) 0.038(6)
C213 0.060(5) 0.055(5) 0.096(7) 0.025(5) 0.038(5) 0.006(4)
C221 0.028(3) 0.064(5) 0.055(4) 0.000(3) -0.014(3) 0.019(3)
C222 0.025(3) 0.045(4) 0.058(4) -0.003(3) -0.007(3) 0.000(3)
C223 0.023(3) 0.033(3) 0.043(3) -0.004(2) -0.004(2) -0.004(2)
C301 0.015(2) 0.024(3) 0.032(3) -0.002(2) 0.001(2) 0.005(2)
C302 0.026(3) 0.020(2) 0.036(3) -0.005(2) -0.005(2) 0.002(2)
C303 0.024(3) 0.030(3) 0.048(4) -0.002(3) -0.011(3) -0.002(2)
C304 0.025(3) 0.039(3) 0.043(4) 0.002(3) -0.009(3) 0.008(3)
C305 0.029(3) 0.028(3) 0.047(4) 0.003(2) -0.005(3) 0.004(2)
C306 0.027(3) 0.024(3) 0.042(3) 0.000(2) -0.005(2) -0.002(2)
C307 0.018(2) 0.016(2) 0.037(3) -0.001(2) 0.002(2) 0.0003(19)
C308 0.021(3) 0.021(3) 0.038(3) -0.003(2) 0.001(2) -0.002(2)
C309 0.031(3) 0.022(3) 0.038(3) -0.003(2) 0.006(2) -0.003(2)
C310 0.020(3) 0.029(3) 0.051(4) -0.004(3) 0.011(2) -0.005(2)
C311 0.014(3) 0.029(3) 0.060(4) 0.002(3) 0.000(2) -0.003(2)
C312 0.021(3) 0.022(3) 0.037(3) 0.001(2) -0.002(2) -0.002(2)
C313 0.025(3) 0.019(2) 0.037(3) -0.002(2) -0.006(2) 0.002(2)
C314 0.033(3) 0.023(3) 0.061(4) -0.012(3) -0.006(3) -0.003(2)
C315 0.058(4) 0.025(3) 0.068(5) -0.016(3) -0.013(4) -0.005(3)
C316 0.060(5) 0.033(3) 0.069(5) -0.024(3) -0.016(4) 0.006(3)
C317 0.056(5) 0.047(4) 0.058(5) -0.020(3) 0.005(4) 0.013(3)
C318 0.037(3) 0.028(3) 0.056(4) -0.009(3) 0.007(3) 0.003(3)
C319 0.019(2) 0.013(2) 0.035(3) -0.004(2) -0.006(2) -0.0027(19)
C320 0.024(3) 0.019(2) 0.033(3) -0.005(2) -0.004(2) 0.000(2)
C321 0.039(3) 0.033(3) 0.035(3) -0.007(2) -0.015(3) 0.001(3)
C322 0.027(3) 0.034(3) 0.059(4) -0.008(3) -0.020(3) 0.002(3)
C323 0.022(3) 0.043(4) 0.054(4) -0.001(3) -0.003(3) -0.005(3)
C324 0.021(3) 0.029(3) 0.036(3) -0.006(2) -0.004(2) 0.001(2)
C325 0.017(2) 0.025(3) 0.028(3) -0.003(2) -0.002(2) -0.001(2)
C326 0.036(3) 0.021(3) 0.040(3) -0.008(2) 0.006(3) -0.007(2)
C327 0.038(3) 0.037(3) 0.038(3) -0.007(3) 0.006(3) -0.011(3)
C328 0.022(3) 0.052(4) 0.039(3) -0.017(3) 0.002(2) 0.000(3)
C329 0.042(4) 0.036(3) 0.051(4) -0.013(3) 0.004(3) 0.014(3)
C330 0.035(3) 0.024(3) 0.043(3) -0.004(2) 0.003(3) 0.007(2)
C331 0.022(3) 0.017(2) 0.031(3) 0.000(2) 0.003(2) 0.001(2)
C332 0.028(3) 0.025(3) 0.052(4) 0.001(3) -0.007(3) -0.003(2)
C333 0.030(3) 0.020(3) 0.079(5) 0.003(3) -0.002(3) -0.006(2)
C334 0.039(4) 0.027(3) 0.055(4) 0.015(3) 0.006(3) 0.009(3)
C335 0.042(4) 0.034(3) 0.042(4) 0.003(3) -0.012(3) 0.013(3)
C336 0.028(3) 0.025(3) 0.040(3) -0.002(2) -0.007(2) -0.001(2)
C351 0.023(3) 0.020(2) 0.031(3) -0.003(2) 0.003(2) -0.005(2)
C352 0.031(3) 0.029(3) 0.038(3) -0.001(2) -0.004(2) -0.002(2)
C353 0.050(4) 0.035(3) 0.039(3) -0.010(3) -0.008(3) -0.013(3)
C354 0.040(4) 0.036(3) 0.059(4) -0.022(3) 0.006(3) -0.012(3)
C355 0.027(3) 0.029(3) 0.083(5) -0.021(3) 0.003(3) 0.004(3)
C356 0.026(3) 0.029(3) 0.053(4) -0.012(3) -0.006(3) 0.000(2)
C357 0.015(2) 0.021(2) 0.031(3) -0.001(2) -0.005(2) -0.0019(19)
C358 0.032(3) 0.021(3) 0.035(3) -0.003(2) -0.001(2) -0.001(2)
C359 0.031(3) 0.021(3) 0.046(4) 0.000(2) 0.001(3) -0.008(2)
C360 0.019(3) 0.031(3) 0.040(3) 0.006(2) -0.002(2) -0.002(2)
C361 0.029(3) 0.026(3) 0.041(3) -0.001(2) 0.005(2) 0.002(2)
C362 0.025(3) 0.021(3) 0.037(3) -0.003(2) 0.005(2) -0.001(2)
C363 0.017(2) 0.015(2) 0.041(3) -0.004(2) -0.005(2) -0.0008(19)
C364 0.020(3) 0.031(3) 0.043(3) -0.004(2) -0.001(2) -0.004(2)
C365 0.017(3) 0.037(3) 0.061(4) -0.009(3) -0.003(3) -0.002(2)
C366 0.025(3) 0.035(3) 0.059(4) -0.006(3) -0.018(3) 0.000(3)
C367 0.029(3) 0.034(3) 0.045(4) -0.005(3) -0.011(3) 0.000(2)
C368 0.020(3) 0.026(3) 0.040(3) -0.006(2) -0.005(2) -0.001(2)
C369 0.020(3) 0.020(2) 0.034(3) -0.002(2) 0.001(2) -0.003(2)
C370 0.026(3) 0.019(2) 0.041(3) -0.004(2) -0.005(2) 0.000(2)
C371 0.029(3) 0.032(3) 0.045(4) -0.008(3) -0.009(3) 0.006(2)
C372 0.024(3) 0.040(3) 0.043(4) -0.012(3) -0.004(2) -0.003(3)
C373 0.027(3) 0.025(3) 0.047(4) -0.011(2) 0.000(3) -0.001(2)
C374 0.025(3) 0.019(2) 0.044(3) -0.006(2) 0.000(2) 0.004(2)
C375 0.025(3) 0.021(3) 0.040(3) -0.001(2) -0.005(2) -0.002(2)
C376 0.042(4) 0.029(3) 0.052(4) -0.001(3) 0.008(3) -0.003(3)
C377 0.062(5) 0.037(4) 0.066(5) 0.010(3) 0.007(4) -0.016(3)
C378 0.066(5) 0.021(3) 0.074(5) 0.011(3) -0.016(4) -0.006(3)
C379 0.049(4) 0.025(3) 0.083(6) 0.005(3) -0.016(4) 0.004(3)
C380 0.034(3) 0.021(3) 0.063(4) 0.002(3) -0.004(3) 0.005(2)
C381 0.017(2) 0.014(2) 0.043(3) -0.003(2) -0.003(2) 0.0024(19)
C382 0.024(3) 0.018(2) 0.044(3) -0.002(2) -0.001(2) 0.006(2)
C383 0.032(3) 0.024(3) 0.041(3) 0.001(2) 0.006(3) 0.005(2)
C384 0.022(3) 0.030(3) 0.057(4) -0.003(3) 0.008(3) 0.005(2)
C385 0.022(3) 0.033(3) 0.057(4) -0.006(3) -0.002(3) 0.003(2)
C386 0.026(3) 0.028(3) 0.041(3) -0.005(2) -0.004(2) 0.004(2)
C101 0.38(3) 0.070(8) 0.34(3) -0.075(12) -0.32(2) 0.092(13)
C102 0.230(19) 0.054(7) 0.39(3) -0.055(11) -0.26(2) 0.021(9)
Cl1 0.145(4) 0.339(8) 0.110(3) 0.057(4) 0.008(3) 0.092(5)
Cl3 0.141(4) 0.258(6) 0.133(3) -0.082(4) -0.011(3) 0.052(4)
Cl2 0.140(4) 0.383(9) 0.133(4) -0.113(5) 0.008(3) -0.064(5)
Cl4 0.152(3) 0.149(3) 0.123(3) 0.036(2) -0.018(2) -0.016(3)
N12 0.021(2) 0.026(2) 0.032(2) -0.0011(18) -0.0033(18) -0.0010(18)
N11 0.029(3) 0.045(3) 0.035(3) -0.006(2) -0.003(2) -0.010(2)
N21 0.031(3) 0.048(3) 0.041(3) 0.007(2) -0.003(2) 0.007(2)
N22 0.021(2) 0.027(2) 0.039(3) -0.001(2) -0.0045(19) -0.0008(19)
O11 0.022(2) 0.031(2) 0.061(3) -0.0023(19) 0.0055(19) 0.0043(17)
O21 0.021(2) 0.034(2) 0.073(3) -0.009(2) 0.007(2) -0.0073(18)
P12 0.0161(6) 0.0157(6) 0.0291(7) -0.0024(5) -0.0014(5) -0.0019(5)
P13 0.0152(6) 0.0164(6) 0.0269(7) -0.0021(5) -0.0018(5) -0.0003(5)
P11 0.0348(8) 0.0419(9) 0.0337(8) -0.0134(7) 0.0008(6) -0.0115(7)
P22 0.0161(6) 0.0167(6) 0.0314(7) -0.0026(5) -0.0015(5) -0.0022(5)
P23 0.0160(6) 0.0166(6) 0.0353(8) -0.0020(5) -0.0012(5) 0.0007(5)
P21 0.0357(9) 0.0389(9) 0.0452(10) 0.0126(7) 0.0037(7) 0.0108(7)
Ru11 0.0160(2) 0.01657(19) 0.0260(2) -0.00223(15) -0.00042(15) -0.00154(15)
Ru21 0.0171(2) 0.0165(2) 0.0330(2) -0.00104(16) 0.00008(16) -0.00069(15)
Si11 0.0431(10) 0.0517(11) 0.0282(9) -0.0056(7) 0.0045(7) -0.0164(8)
Si21 0.0465(11) 0.0484(11) 0.0344(9) 0.0064(8) 0.0062(8) 0.0179(9)

loop_
_atom_type_symbol
_atom_type_description
_atom_type_scat_dispersion_real
_atom_type_scat_dispersion_imag
_atom_type_scat_source
C C 0.0033 0.0016 'International Tables Vol C Tables 4.2.6.8 and 6.1.1.4'
Cl Cl 0.1484 0.1585 'International Tables Vol C Tables 4.2.6.8 and 6.1.1.4'
N N 0.0061 0.0033 'International Tables Vol C Tables 4.2.6.8 and 6.1.1.4'
O O 0.0106 0.006 'International Tables Vol C Tables 4.2.6.8 and 6.1.1.4'
P P 0.1023 0.0942 'International Tables Vol C Tables 4.2.6.8 and 6.1.1.4'
Ru Ru -1.2594 0.8363 'International Tables Vol C Tables 4.2.6.8 and 6.1.1.4'
Si Si 0.0817 0.0704 'International Tables Vol C Tables 4.2.6.8 and 6.1.1.4'
H H 0 0 'International Tables Vol C Tables 4.2.6.8 and 6.1.1.4'

loop_
_geom_angle_atom_site_label_1
_geom_angle_atom_site_label_2
_geom_angle_atom_site_label_3
_geom_angle
P11 C11 Si11 117.2(3)
P11 C11 Ru11 72.3(2)
Si11 C11 Ru11 124.2(3)
P11 C11 H11 112.4
Si11 C11 H11 112.4
Ru11 C11 H11 112.4
O11 C12 Ru11 178.8(5)
P21 C21 Si21 116.7(3)
P21 C21 Ru21 71.8(2)
Si21 C21 Ru21 123.6(3)
P21 C21 H21 112.8
Si21 C21 H21 112.8
Ru21 C21 H21 112.8
O21 C22 Ru21 178.7(5)
Si11 C111 H11A 109.5
Si11 C111 H11B 109.5
H11A C111 H11B 109.5
Si11 C111 H11C 109.5
H11A C111 H11C 109.5
H11B C111 H11C 109.5
Si11 C112 H11G 109.5
Si11 C112 H11H 109.5
H11G C112 H11H 109.5
Si11 C112 H11I 109.5
H11G C112 H11I 109.5
H11H C112 H11I 109.5
Si11 C113 H11D 109.5
Si11 C113 H11E 109.5
H11D C113 H11E 109.5
Si11 C113 H11F 109.5
H11D C113 H11F 109.5
H11E C113 H11F 109.5
N11 C121 C122 107.2(6)
N11 C121 H121 126.4
C122 C121 H121 126.4
C121 C122 C123 105.9(6)
C121 C122 H122 127
C123 C122 H122 127
N12 C123 C122 110.0(6)
N12 C123 H123 125
C122 C123 H123 125
Si21 C211 H21D 109.5
Si21 C211 H21E 109.5
H21D C211 H21E 109.5
Si21 C211 H21F 109.5
H21D C211 H21F 109.5
H21E C211 H21F 109.5
Si21 C212 H21A 109.5
Si21 C212 H21B 109.5
H21A C212 H21B 109.5
Si21 C212 H21C 109.5
H21A C212 H21C 109.5
H21B C212 H21C 109.5
Si21 C213 H21G 109.5
Si21 C213 H21H 109.5
H21G C213 H21H 109.5
Si21 C213 H21I 109.5
H21G C213 H21I 109.5
H21H C213 H21I 109.5
N21 C221 C222 108.7(5)
N21 C221 H221 125.6
C222 C221 H221 125.6
C221 C222 C223 103.7(3)
C221 C222 H222 128.1
C223 C222 H222 128.1
N22 C223 C222 110.7(3)
N22 C223 H223 124.6
C222 C223 H223 124.6
C306 C301 C302 118.5(5)
C306 C301 P12 121.8(4)
C302 C301 P12 119.7(4)
C303 C302 C301 120.8(5)
C303 C302 H302 119.6
C301 C302 H302 119.6
C304 C303 C302 120.2(5)
C304 C303 H303 119.9
C302 C303 H303 119.9
C303 C304 C305 119.8(5)
C303 C304 H304 120.1
C305 C304 H304 120.1
C304 C305 C306 120.2(5)
C304 C305 H305 119.9
C306 C305 H305 119.9
C305 C306 C301 120.5(5)
C305 C306 H306 119.7
C301 C306 H306 119.7
C308 C307 C312 118.3(5)
C308 C307 P12 122.5(4)
C312 C307 P12 119.0(4)
C309 C308 C307 120.8(5)
C309 C308 H308 119.6
C307 C308 H308 119.6
C310 C309 C308 119.9(6)
C310 C309 H309 120
C308 C309 H309 120
C311 C310 C309 120.5(5)
C311 C310 H310 119.8
C309 C310 H310 119.8
C310 C311 C312 119.9(5)
C310 C311 H311 120.1
C312 C311 H311 120.1
C311 C312 C307 120.6(5)
C311 C312 H312 119.7
C307 C312 H312 119.7
C314 C313 C318 118.1(5)
C314 C313 P12 123.2(4)
C318 C313 P12 118.6(4)
C313 C314 C315 121.2(6)
C313 C314 H314 119.4
C315 C314 H314 119.4
C316 C315 C314 119.7(6)
C316 C315 H315 120.1
C314 C315 H315 120.1
C315 C316 C317 119.9(6)
C315 C316 H316 120
C317 C316 H316 120
C318 C317 C316 120.0(7)
C318 C317 H317 120
C316 C317 H317 120
C317 C318 C313 121.0(6)
C317 C318 H18 119.5
C313 C318 H18 119.5
C320 C319 C324 118.1(5)
C320 C319 P13 122.4(4)
C324 C319 P13 119.4(4)
C321 C320 C319 121.4(5)
C321 C320 H320 119.3
C319 C320 H320 119.3
C322 C321 C320 119.6(6)
C322 C321 H321 120.2
C320 C321 H321 120.2
C321 C322 C323 119.2(5)
C321 C322 H322 120.4
C323 C322 H322 120.4
C324 C323 C322 122.1(6)
C324 C323 H323 119
C322 C323 H323 119
C323 C324 C319 119.6(5)
C323 C324 H324 120.2
C319 C324 H324 120.2
C326 C325 C330 117.8(5)
C326 C325 P13 118.1(4)
C330 C325 P13 124.1(4)
C327 C326 C325 121.1(5)
C327 C326 H326 119.4
C325 C326 H326 119.4
C328 C327 C326 119.8(6)
C328 C327 H327 120.1
C326 C327 H327 120.1
C329 C328 C327 119.3(6)
C329 C328 H328 120.3
C327 C328 H328 120.3
C328 C329 C330 121.4(6)
C328 C329 H329 119.3
C330 C329 H329 119.3
C329 C330 C325 120.5(5)
C329 C330 H330 119.8
C325 C330 H330 119.8
C332 C331 C336 118.9(5)
C332 C331 P13 124.3(4)
C336 C331 P13 116.7(4)
C333 C332 C331 119.5(6)
C333 C332 H332 120.2
C331 C332 H332 120.2
C334 C333 C332 121.6(6)
C334 C333 H333 119.2
C332 C333 H333 119.2
C333 C334 C335 119.5(5)
C333 C334 H334 120.3
C335 C334 H334 120.3
C336 C335 C334 119.7(6)
C336 C335 H335 120.2
C334 C335 H335 120.2
C335 C336 C331 120.8(5)
C335 C336 H336 119.6
C331 C336 H336 119.6
C356 C351 C352 118.0(5)
C356 C351 P22 125.0(4)
C352 C351 P22 116.8(4)
C353 C352 C351 121.1(6)
C353 C352 H352 119.4
C351 C352 H352 119.4
C354 C353 C352 120.0(6)
C354 C353 H353 120
C352 C353 H353 120
C353 C354 C355 119.7(6)
C353 C354 H354 120.2
C355 C354 H354 120.2
C354 C355 C356 120.5(6)
C354 C355 H355 119.7
C356 C355 H355 119.7
C351 C356 C355 120.6(6)
C351 C356 H356 119.7
C355 C356 H356 119.7
C358 C357 C362 118.6(5)
C358 C357 P22 123.2(4)
C362 C357 P22 118.2(4)
C359 C358 C357 120.2(5)
C359 C358 H358 119.9
C357 C358 H358 119.9
C360 C359 C358 120.9(5)
C360 C359 H359 119.5
C358 C359 H359 119.5
C359 C360 C361 120.0(5)
C359 C360 H360 120
C361 C360 H360 120
C360 C361 C362 119.2(5)
C360 C361 H361 120.4
C362 C361 H361 120.4
C357 C362 C361 121.1(5)
C357 C362 H362 119.5
C361 C362 H362 119.5
C368 C363 C364 118.2(5)
C368 C363 P22 123.2(4)
C364 C363 P22 118.6(4)
C365 C364 C363 120.3(6)
C365 C364 H364 119.8
C363 C364 H364 119.8
C366 C365 C364 120.3(6)
C366 C365 H365 119.8
C364 C365 H365 119.8
C367 C366 C365 119.6(5)
C367 C366 H366 120.2
C365 C366 H366 120.2
C366 C367 C368 120.5(6)
C366 C367 H367 119.7
C368 C367 H367 119.7
C363 C368 C367 121.0(5)
C363 C368 H368 119.5
C367 C368 H368 119.5
C370 C369 C374 118.0(5)
C370 C369 P23 119.2(4)
C374 C369 P23 122.8(4)
C371 C370 C369 121.3(5)
C371 C370 H370 119.4
C369 C370 H370 119.4
C370 C371 C372 119.5(5)
C370 C371 H371 120.3
C372 C371 H371 120.3
C373 C372 C371 120.0(6)
C373 C372 H372 120
C371 C372 H372 120
C374 C373 C372 120.2(5)
C374 C373 H373 119.9
C372 C373 H373 119.9
C373 C374 C369 121.0(5)
C373 C374 H374 119.5
C369 C374 H374 119.5
C376 C375 C380 118.3(5)
C376 C375 P23 118.6(4)
C380 C375 P23 122.9(4)
C377 C376 C375 121.0(6)
C377 C376 H376 119.5
C375 C376 H376 119.5
C376 C377 C378 119.7(7)
C376 C377 H377 120.2
C378 C377 H377 120.2
C379 C378 C377 119.8(6)
C379 C378 H378 120.1
C377 C378 H378 120.1
C378 C379 C380 120.6(7)
C378 C379 H379 119.7
C380 C379 H379 119.7
C379 C380 C375 120.6(6)
C379 C380 H380 119.7
C375 C380 H380 119.7
C382 C381 C386 118.7(5)
C382 C381 P23 122.2(4)
C386 C381 P23 118.9(4)
C381 C382 C383 120.7(5)
C381 C382 H382 119.7
C383 C382 H382 119.7
C384 C383 C382 119.4(6)
C384 C383 H383 120.3
C382 C383 H383 120.3
C385 C384 C383 120.6(5)
C385 C384 H384 119.7
C383 C384 H384 119.7
C384 C385 C386 120.7(6)
C384 C385 H385 119.6
C386 C385 H385 119.6
C385 C386 C381 119.8(6)
C385 C386 H386 120.1
C381 C386 H386 120.1
Cl1 C101 Cl4 115.7(8)
Cl1 C101 H10A 108.4
Cl4 C101 H10A 108.4
Cl1 C101 H10B 108.4
Cl4 C101 H10B 108.4
H10A C101 H10B 107.4
Cl2 C102 Cl3 110.3(8)
Cl2 C102 H10C 109.6
Cl3 C102 H10C 109.6
Cl2 C102 H10D 109.6
Cl3 C102 H10D 109.6
H10C C102 H10D 108.1
C123 N12 N11 106.4(5)
C123 N12 Ru11 152.5(4)
N11 N12 Ru11 100.9(3)
N12 N11 C121 110.5(5)
N12 N11 P11 108.5(3)
C121 N11 P11 141.0(5)
C221 N21 N22 109.8(5)
C221 N21 P21 141.5(5)
N22 N21 P21 108.7(4)
C223 N22 N21 107.0(4)
C223 N22 Ru21 152.1(4)
N21 N22 Ru21 100.7(3)
C307 P12 C301 101.3(2)
C307 P12 C313 102.0(2)
C301 P12 C313 99.5(2)
C307 P12 Ru11 118.60(16)
C301 P12 Ru11 118.80(17)
C313 P12 Ru11 113.64(18)
C325 P13 C319 101.8(2)
C325 P13 C331 99.6(2)
C319 P13 C331 102.5(2)
C325 P13 Ru11 115.25(17)
C319 P13 Ru11 118.49(16)
C331 P13 Ru11 116.39(18)
C11 P11 N11 94.9(3)
C11 P11 Ru11 62.34(18)
N11 P11 Ru11 81.60(16)
C357 P22 C351 99.2(2)
C357 P22 C363 101.2(2)
C351 P22 C363 102.4(2)
C357 P22 Ru21 115.10(17)
C351 P22 Ru21 116.26(18)
C363 P22 Ru21 119.57(16)
C381 P23 C369 102.3(2)
C381 P23 C375 101.6(2)
C369 P23 C375 99.2(2)
C381 P23 Ru21 118.50(17)
C369 P23 Ru21 117.74(17)
C375 P23 Ru21 114.55(19)
C21 P21 N21 94.4(3)
C21 P21 Ru21 62.35(19)
N21 P21 Ru21 81.85(17)
C12 Ru11 N12 172.6(2)
C12 Ru11 C11 94.0(2)
N12 Ru11 C11 80.34(19)
C12 Ru11 P13 93.10(17)
N12 Ru11 P13 92.80(12)
C11 Ru11 P13 102.19(15)
C12 Ru11 P12 89.26(16)
N12 Ru11 P12 92.49(12)
C11 Ru11 P12 143.69(15)
P13 Ru11 P12 113.75(5)
C12 Ru11 P11 103.84(18)
N12 Ru11 P11 68.77(13)
C11 Ru11 P11 45.39(15)
P13 Ru11 P11 143.50(6)
P12 Ru11 P11 98.77(5)
C22 Ru21 N22 172.7(2)
C22 Ru21 C21 94.3(2)
N22 Ru21 C21 80.4(2)
C22 Ru21 P22 93.47(17)
N22 Ru21 P22 92.50(12)
C21 Ru21 P22 101.26(16)
C22 Ru21 P23 88.56(17)
N22 Ru21 P23 92.95(13)
C21 Ru21 P23 144.87(16)
P22 Ru21 P23 113.54(5)
C22 Ru21 P21 104.04(18)
N22 Ru21 P21 68.63(13)
C21 Ru21 P21 45.81(16)
P22 Ru21 P21 142.88(6)
P23 Ru21 P21 99.57(6)
C112 Si11 C11 112.5(3)
C112 Si11 C113 109.5(4)
C11 Si11 C113 110.3(3)
C112 Si11 C111 107.5(4)
C11 Si11 C111 108.3(4)
C113 Si11 C111 108.6(5)
C21 Si21 C211 113.0(3)
C21 Si21 C213 109.8(3)
C211 Si21 C213 109.6(4)
C21 Si21 C212 107.6(4)
C211 Si21 C212 106.8(4)
C213 Si21 C212 109.9(5)

loop_
_geom_bond_atom_site_label_1
_geom_bond_atom_site_label_2
_geom_bond_distance
C11 P11 1.779(6)
C11 Si11 1.857(6)
C11 Ru11 2.214(5)
C11 H11 1
C12 O11 1.144(6)
C12 Ru11 1.840(5)
C21 P21 1.793(6)
C21 Si21 1.861(6)
C21 Ru21 2.215(6)
C21 H21 1
C22 O21 1.154(6)
C22 Ru21 1.835(5)
C111 Si11 1.873(8)
C111 H11A 0.98
C111 H11B 0.98
C111 H11C 0.98
C112 Si11 1.855(7)
C112 H11G 0.98
C112 H11H 0.98
C112 H11I 0.98
C113 Si11 1.871(8)
C113 H11D 0.98
C113 H11E 0.98
C113 H11F 0.98
C121 N11 1.358(8)
C121 C122 1.364(10)
C121 H121 0.95
C122 C123 1.396(8)
C122 H122 0.95
C123 N12 1.332(7)
C123 H123 0.95
C211 Si21 1.868(7)
C211 H21D 0.98
C211 H21E 0.98
C211 H21F 0.98
C212 Si21 1.890(9)
C212 H21A 0.98
C212 H21B 0.98
C212 H21C 0.98
C213 Si21 1.880(8)
C213 H21G 0.98
C213 H21H 0.98
C213 H21I 0.98
C221 N21 1.342(8)
C221 C222 1.378(8)
C221 H221 0.95
C222 C223 1.4029
C222 H222 0.95
C223 N22 1.320(6)
C223 H223 0.95
C301 C306 1.393(7)
C301 C302 1.393(7)
C301 P12 1.845(5)
C302 C303 1.390(8)
C302 H302 0.95
C303 C304 1.376(8)
C303 H303 0.95
C304 C305 1.387(8)
C304 H304 0.95
C305 C306 1.389(8)
C305 H305 0.95
C306 H306 0.95
C307 C308 1.393(8)
C307 C312 1.403(7)
C307 P12 1.834(5)
C308 C309 1.392(7)
C308 H308 0.95
C309 C310 1.384(8)
C309 H309 0.95
C310 C311 1.374(9)
C310 H310 0.95
C311 C312 1.398(8)
C311 H311 0.95
C312 H312 0.95
C313 C314 1.382(8)
C313 C318 1.393(8)
C313 P12 1.849(5)
C314 C315 1.393(8)
C314 H314 0.95
C315 C316 1.372(10)
C315 H315 0.95
C316 C317 1.386(10)
C316 H316 0.95
C317 C318 1.378(9)
C317 H317 0.95
C318 H18 0.95
C319 C320 1.391(7)
C319 C324 1.392(7)
C319 P13 1.845(5)
C320 C321 1.388(7)
C320 H320 0.95
C321 C322 1.366(9)
C321 H321 0.95
C322 C323 1.375(9)
C322 H322 0.95
C323 C324 1.368(8)
C323 H323 0.95
C324 H324 0.95
C325 C326 1.390(7)
C325 C330 1.393(7)
C325 P13 1.839(5)
C326 C327 1.385(8)
C326 H326 0.95
C327 C328 1.382(9)
C327 H327 0.95
C328 C329 1.362(9)
C328 H328 0.95
C329 C330 1.375(8)
C329 H329 0.95
C330 H330 0.95
C331 C332 1.388(7)
C331 C336 1.394(8)
C331 P13 1.845(5)
C332 C333 1.386(8)
C332 H332 0.95
C333 C334 1.362(9)
C333 H333 0.95
C334 C335 1.389(9)
C334 H334 0.95
C335 C336 1.383(8)
C335 H335 0.95
C336 H336 0.95
C351 C356 1.390(8)
C351 C352 1.402(8)
C351 P22 1.836(5)
C352 C353 1.388(8)
C352 H352 0.95
C353 C354 1.379(9)
C353 H353 0.95
C354 C355 1.384(10)
C354 H354 0.95
C355 C356 1.392(8)
C355 H355 0.95
C356 H356 0.95
C357 C358 1.391(7)
C357 C362 1.392(7)
C357 P22 1.835(5)
C358 C359 1.387(8)
C358 H358 0.95
C359 C360 1.372(8)
C359 H359 0.95
C360 C361 1.387(8)
C360 H360 0.95
C361 C362 1.396(7)
C361 H361 0.95
C362 H362 0.95
C363 C368 1.383(8)
C363 C364 1.401(7)
C363 P22 1.847(5)
C364 C365 1.388(8)
C364 H364 0.95
C365 C366 1.380(9)
C365 H365 0.95
C366 C367 1.371(9)
C366 H366 0.95
C367 C368 1.383(8)
C367 H367 0.95
C368 H368 0.95
C369 C370 1.394(7)
C369 C374 1.401(7)
C369 P23 1.843(6)
C370 C371 1.389(8)
C370 H370 0.95
C371 C372 1.390(8)
C371 H371 0.95
C372 C373 1.384(8)
C372 H372 0.95
C373 C374 1.379(8)
C373 H373 0.95
C374 H374 0.95
C375 C376 1.385(8)
C375 C380 1.388(8)
C375 P23 1.844(5)
C376 C377 1.378(9)
C376 H376 0.95
C377 C378 1.395(11)
C377 H377 0.95
C378 C379 1.354(11)
C378 H378 0.95
C379 C380 1.386(8)
C379 H379 0.95
C380 H380 0.95
C381 C382 1.388(8)
C381 C386 1.407(7)
C381 P23 1.836(5)
C382 C383 1.390(8)
C382 H382 0.95
C383 C384 1.381(8)
C383 H383 0.95
C384 C385 1.366(9)
C384 H384 0.95
C385 C386 1.381(8)
C385 H385 0.95
C386 H386 0.95
C101 Cl1 1.610(14)
C101 Cl4 1.965(19)
C101 H10A 0.99
C101 H10B 0.99
C102 Cl2 1.629(14)
C102 Cl3 2.081(19)
C102 H10C 0.99
C102 H10D 0.99
N12 N11 1.352(7)
N12 Ru11 2.177(4)
N11 P11 1.809(5)
N21 N22 1.347(7)
N21 P21 1.809(5)
N22 Ru21 2.190(4)
P12 Ru11 2.3746(13)
P13 Ru11 2.3635(13)
P11 Ru11 2.3806(16)
P22 Ru21 2.3664(13)
P23 Ru21 2.3739(14)
P21 Ru21 2.3767(17)

loop_
_geom_torsion_atom_site_label_1
_geom_torsion_atom_site_label_2
_geom_torsion_atom_site_label_3
_geom_torsion_atom_site_label_4
_geom_torsion
N11 C121 C122 C123 -0.4(7)
C121 C122 C123 N12 -0.2(7)
N21 C221 C222 C223 1.8(6)
C221 C222 C223 N22 -2.1(4)
C306 C301 C302 C303 1.0(8)
P12 C301 C302 C303 -176.9(4)
C301 C302 C303 C304 -0.3(9)
C302 C303 C304 C305 -0.7(9)
C303 C304 C305 C306 1.0(9)
C304 C305 C306 C301 -0.3(9)
C302 C301 C306 C305 -0.7(8)
P12 C301 C306 C305 177.1(4)
C312 C307 C308 C309 0.6(7)
P12 C307 C308 C309 -174.1(4)
C307 C308 C309 C310 -0.3(8)
C308 C309 C310 C311 -0.6(8)
C309 C310 C311 C312 1.1(8)
C310 C311 C312 C307 -0.8(8)
C308 C307 C312 C311 -0.1(7)
P12 C307 C312 C311 174.8(4)
C318 C313 C314 C315 0.5(9)
P12 C313 C314 C315 176.4(5)
C313 C314 C315 C316 0.4(11)
C314 C315 C316 C317 -1.4(11)
C315 C316 C317 C318 1.4(12)
C316 C317 C318 C313 -0.5(11)
C314 C313 C318 C317 -0.4(10)
P12 C313 C318 C317 -176.6(5)
C324 C319 C320 C321 -0.2(7)
P13 C319 C320 C321 -175.7(4)
C319 C320 C321 C322 0.0(8)
C320 C321 C322 C323 0.3(9)
C321 C322 C323 C324 -0.5(9)
C322 C323 C324 C319 0.2(9)
C320 C319 C324 C323 0.1(8)
P13 C319 C324 C323 175.7(4)
C330 C325 C326 C327 1.5(9)
P13 C325 C326 C327 -179.1(5)
C325 C326 C327 C328 -1.8(9)
C326 C327 C328 C329 1.0(10)
C327 C328 C329 C330 0.1(10)
C328 C329 C330 C325 -0.4(10)
C326 C325 C330 C329 -0.4(9)
P13 C325 C330 C329 -179.7(5)
C336 C331 C332 C333 2.4(9)
P13 C331 C332 C333 177.7(5)
C331 C332 C333 C334 -2.2(10)
C332 C333 C334 C335 0.7(10)
C333 C334 C335 C336 0.6(10)
C334 C335 C336 C331 -0.4(9)
C332 C331 C336 C335 -1.1(9)
P13 C331 C336 C335 -176.8(5)
C356 C351 C352 C353 -0.8(8)
P22 C351 C352 C353 -176.4(5)
C351 C352 C353 C354 0.9(9)
C352 C353 C354 C355 -0.8(10)
C353 C354 C355 C356 0.7(10)
C352 C351 C356 C355 0.7(9)
P22 C351 C356 C355 175.8(5)
C354 C355 C356 C351 -0.6(10)
C362 C357 C358 C359 1.4(8)
P22 C357 C358 C359 180.0(4)
C357 C358 C359 C360 -1.4(9)
C358 C359 C360 C361 1.3(9)
C359 C360 C361 C362 -1.2(9)
C358 C357 C362 C361 -1.4(8)
P22 C357 C362 C361 -180.0(4)
C360 C361 C362 C357 1.3(9)
C368 C363 C364 C365 -0.6(8)
P22 C363 C364 C365 177.7(4)
C363 C364 C365 C366 -0.2(9)
C364 C365 C366 C367 0.9(9)
C365 C366 C367 C368 -0.6(9)
C364 C363 C368 C367 0.9(8)
P22 C363 C368 C367 -177.4(4)
C366 C367 C368 C363 -0.3(9)
C374 C369 C370 C371 0.5(8)
P23 C369 C370 C371 179.5(4)
C369 C370 C371 C372 -0.3(9)
C370 C371 C372 C373 0.3(9)
C371 C372 C373 C374 -0.5(9)
C372 C373 C374 C369 0.6(9)
C370 C369 C374 C373 -0.6(8)
P23 C369 C374 C373 -179.7(4)
C380 C375 C376 C377 0.9(10)
P23 C375 C376 C377 -174.1(6)
C375 C376 C377 C378 -2.2(12)
C376 C377 C378 C379 2.0(12)
C377 C378 C379 C380 -0.7(12)
C378 C379 C380 C375 -0.6(11)
C376 C375 C380 C379 0.5(10)
P23 C375 C380 C379 175.3(5)
C386 C381 C382 C383 2.0(7)
P23 C381 C382 C383 -173.4(4)
C381 C382 C383 C384 -0.7(8)
C382 C383 C384 C385 -1.1(9)
C383 C384 C385 C386 1.6(9)
C384 C385 C386 C381 -0.3(9)
C382 C381 C386 C385 -1.4(8)
P23 C381 C386 C385 174.1(4)
C122 C123 N12 N11 0.8(6)
C122 C123 N12 Ru11 174.4(6)
C123 N12 N11 C121 -1.0(6)
Ru11 N12 N11 C121 -178.0(4)
C123 N12 N11 P11 -178.4(4)
Ru11 N12 N11 P11 4.6(4)
C122 C121 N11 N12 0.9(7)
C122 C121 N11 P11 177.0(6)
C222 C221 N21 N22 -0.9(8)
C222 C221 N21 P21 179.0(6)
C222 C223 N22 N21 1.6(5)
C222 C223 N22 Ru21 173.7(6)
C221 N21 N22 C223 -0.4(7)
P21 N21 N22 C223 179.6(4)
C221 N21 N22 Ru21 -176.7(5)
P21 N21 N22 Ru21 3.4(4)
C308 C307 P12 C301 -18.0(5)
C312 C307 P12 C301 167.3(4)
C308 C307 P12 C313 -120.4(4)
C312 C307 P12 C313 64.9(4)
C308 C307 P12 Ru11 113.9(4)
C312 C307 P12 Ru11 -60.8(4)
C306 C301 P12 C307 -69.5(5)
C302 C301 P12 C307 108.4(4)
C306 C301 P12 C313 35.0(5)
C302 C301 P12 C313 -147.2(4)
C306 C301 P12 Ru11 158.7(4)
C302 C301 P12 Ru11 -23.4(5)
C314 C313 P12 C307 6.9(5)
C318 C313 P12 C307 -177.1(5)
C314 C313 P12 C301 -96.9(5)
C318 C313 P12 C301 79.0(5)
C314 C313 P12 Ru11 135.8(5)
C318 C313 P12 Ru11 -48.3(5)
C326 C325 P13 C319 87.5(5)
C330 C325 P13 C319 -93.3(5)
C326 C325 P13 C331 -167.5(4)
C330 C325 P13 C331 11.8(5)
C326 C325 P13 Ru11 -42.2(5)
C330 C325 P13 Ru11 137.1(4)
C320 C319 P13 C325 -18.7(5)
C324 C319 P13 C325 165.9(4)
C320 C319 P13 C331 -121.5(4)
C324 C319 P13 C331 63.1(4)
C320 C319 P13 Ru11 108.9(4)
C324 C319 P13 Ru11 -66.5(4)
C332 C331 P13 C325 -98.5(5)
C336 C331 P13 C325 76.9(4)
C332 C331 P13 C319 6.0(5)
C336 C331 P13 C319 -178.6(4)
C332 C331 P13 Ru11 136.9(4)
C336 C331 P13 Ru11 -47.6(5)
Si11 C11 P11 N11 162.2(3)
Ru11 C11 P11 N11 -77.8(2)
Si11 C11 P11 Ru11 -119.9(4)
N12 N11 P11 C11 56.9(4)
C121 N11 P11 C11 -119.2(7)
N12 N11 P11 Ru11 -4.1(3)
C121 N11 P11 Ru11 179.7(7)
C358 C357 P22 C351 13.2(5)
C362 C357 P22 C351 -168.3(4)
C358 C357 P22 C363 -91.6(5)
C362 C357 P22 C363 86.9(4)
C358 C357 P22 Ru21 138.0(4)
C362 C357 P22 Ru21 -43.5(5)
C356 C351 P22 C357 -100.2(5)
C352 C351 P22 C357 75.0(4)
C356 C351 P22 C363 3.5(5)
C352 C351 P22 C363 178.7(4)
C356 C351 P22 Ru21 135.7(4)
C352 C351 P22 Ru21 -49.0(4)
C368 C363 P22 C357 -12.6(5)
C364 C363 P22 C357 169.1(4)
C368 C363 P22 C351 -114.8(4)
C364 C363 P22 C351 67.0(4)
C368 C363 P22 Ru21 115.0(4)
C364 C363 P22 Ru21 -63.3(4)
C382 C381 P23 C369 -15.9(5)
C386 C381 P23 C369 168.8(4)
C382 C381 P23 C375 -118.1(4)
C386 C381 P23 C375 66.6(4)
C382 C381 P23 Ru21 115.4(4)
C386 C381 P23 Ru21 -59.9(4)
C370 C369 P23 C381 106.2(4)
C374 C369 P23 C381 -74.8(5)
C370 C369 P23 C375 -149.7(4)
C374 C369 P23 C375 29.3(5)
C370 C369 P23 Ru21 -25.6(5)
C374 C369 P23 Ru21 153.4(4)
C376 C375 P23 C381 -174.6(5)
C380 C375 P23 C381 10.7(6)
C376 C375 P23 C369 80.8(5)
C380 C375 P23 C369 -94.0(5)
C376 C375 P23 Ru21 -45.5(5)
C380 C375 P23 Ru21 139.7(5)
Si21 C21 P21 N21 162.4(3)
Ru21 C21 P21 N21 -78.4(2)
Si21 C21 P21 Ru21 -119.2(4)
C221 N21 P21 C21 -121.8(8)
N22 N21 P21 C21 58.2(4)
C221 N21 P21 Ru21 176.9(8)
N22 N21 P21 Ru21 -3.1(4)
O11 C12 Ru11 N12 17E1(10)
O11 C12 Ru11 C11 -15E1(2)
O11 C12 Ru11 P13 -5E1(2)
O11 C12 Ru11 P12 6E1(2)
O11 C12 Ru11 P11 16E1(2)
C123 N12 Ru11 C12 177.6(13)
N11 N12 Ru11 C12 -8.6(16)
C123 N12 Ru11 C11 136.9(8)
N11 N12 Ru11 C11 -49.3(3)
C123 N12 Ru11 P13 35.0(8)
N11 N12 Ru11 P13 -151.1(3)
C123 N12 Ru11 P12 -78.9(8)
N11 N12 Ru11 P12 94.9(3)
C123 N12 Ru11 P11 -177.3(8)
N11 N12 Ru11 P11 -3.5(3)
P11 C11 Ru11 C12 -105.5(2)
Si11 C11 Ru11 C12 5.7(4)
P11 C11 Ru11 N12 69.6(2)
Si11 C11 Ru11 N12 -179.1(4)
P11 C11 Ru11 P13 160.43(14)
Si11 C11 Ru11 P13 -88.3(3)
P11 C11 Ru11 P12 -11.3(4)
Si11 C11 Ru11 P12 99.9(4)
Si11 C11 Ru11 P11 111.2(4)
C325 P13 Ru11 C12 146.8(2)
C319 P13 Ru11 C12 25.9(3)
C331 P13 Ru11 C12 -97.0(2)
C325 P13 Ru11 N12 -37.7(2)
C319 P13 Ru11 N12 -158.6(2)
C331 P13 Ru11 N12 78.5(2)
C325 P13 Ru11 C11 -118.4(2)
C319 P13 Ru11 C11 120.7(2)
C331 P13 Ru11 C11 -2.3(2)
C325 P13 Ru11 P12 56.30(19)
C319 P13 Ru11 P12 -64.6(2)
C331 P13 Ru11 P12 172.41(18)
C325 P13 Ru11 P11 -94.7(2)
C319 P13 Ru11 P11 144.3(2)
C331 P13 Ru11 P11 21.4(2)
C307 P12 Ru11 C12 -159.5(3)
C301 P12 Ru11 C12 -35.8(3)
C313 P12 Ru11 C12 80.6(3)
C307 P12 Ru11 N12 27.7(2)
C301 P12 Ru11 N12 151.4(2)
C313 P12 Ru11 N12 -92.1(2)
C307 P12 Ru11 C11 104.7(3)
C301 P12 Ru11 C11 -131.6(3)
C313 P12 Ru11 C11 -15.1(3)
C307 P12 Ru11 P13 -66.4(2)
C301 P12 Ru11 P13 57.2(2)
C313 P12 Ru11 P13 173.69(19)
C307 P12 Ru11 P11 96.6(2)
C301 P12 Ru11 P11 -139.73(19)
C313 P12 Ru11 P11 -23.25(19)
C11 P11 Ru11 C12 81.8(3)
N11 P11 Ru11 C12 -178.0(2)
C11 P11 Ru11 N12 -97.5(3)
N11 P11 Ru11 N12 2.6(2)
N11 P11 Ru11 C11 100.1(3)
C11 P11 Ru11 P13 -33.4(2)
N11 P11 Ru11 P13 66.70(19)
C11 P11 Ru11 P12 173.2(2)
N11 P11 Ru11 P12 -86.65(17)
O21 C22 Ru21 N22 13E1(3)
O21 C22 Ru21 C21 17E1(10)
O21 C22 Ru21 P22 -9E1(3)
O21 C22 Ru21 P23 2E1(3)
O21 C22 Ru21 P21 12E1(3)
C223 N22 Ru21 C22 -177.5(14)
N21 N22 Ru21 C22 -5.2(18)
C223 N22 Ru21 C21 138.9(8)
N21 N22 Ru21 C21 -48.7(4)
C223 N22 Ru21 P22 37.9(8)
N21 N22 Ru21 P22 -149.7(3)
C223 N22 Ru21 P23 -75.8(8)
N21 N22 Ru21 P23 96.5(3)
C223 N22 Ru21 P21 -174.9(8)
N21 N22 Ru21 P21 -2.6(3)
P21 C21 Ru21 C22 -105.5(2)
Si21 C21 Ru21 C22 5.0(4)
P21 C21 Ru21 N22 69.5(2)
Si21 C21 Ru21 N22 180.0(4)
P21 C21 Ru21 P22 160.13(15)
Si21 C21 Ru21 P22 -89.4(3)
P21 C21 Ru21 P23 -11.9(4)
Si21 C21 Ru21 P23 98.6(4)
Si21 C21 Ru21 P21 110.5(4)
C357 P22 Ru21 C22 147.4(3)
C351 P22 Ru21 C22 -97.2(3)
C363 P22 Ru21 C22 26.6(3)
C357 P22 Ru21 N22 -36.8(2)
C351 P22 Ru21 N22 78.6(2)
C363 P22 Ru21 N22 -157.7(2)
C357 P22 Ru21 C21 -117.5(2)
C351 P22 Ru21 C21 -2.1(2)
C363 P22 Ru21 C21 121.7(3)
C357 P22 Ru21 P23 57.48(19)
C351 P22 Ru21 P23 172.87(19)
C363 P22 Ru21 P23 -63.4(2)
C357 P22 Ru21 P21 -93.7(2)
C351 P22 Ru21 P21 21.7(2)
C363 P22 Ru21 P21 145.5(2)
C381 P23 Ru21 C22 -160.3(3)
C369 P23 Ru21 C22 -36.3(3)
C375 P23 Ru21 C22 79.7(3)
C381 P23 Ru21 N22 26.9(2)
C369 P23 Ru21 N22 150.9(2)
C375 P23 Ru21 N22 -93.1(2)
C381 P23 Ru21 C21 104.3(3)
C369 P23 Ru21 C21 -131.7(3)
C375 P23 Ru21 C21 -15.7(3)
C381 P23 Ru21 P22 -67.1(2)
C369 P23 Ru21 P22 56.85(19)
C375 P23 Ru21 P22 172.88(19)
C381 P23 Ru21 P21 95.7(2)
C369 P23 Ru21 P21 -140.31(19)
C375 P23 Ru21 P21 -24.3(2)
C21 P21 Ru21 C22 82.2(3)
N21 P21 Ru21 C22 -178.4(3)
C21 P21 Ru21 N22 -97.5(3)
N21 P21 Ru21 N22 1.9(2)
N21 P21 Ru21 C21 99.4(3)
C21 P21 Ru21 P22 -33.5(2)
N21 P21 Ru21 P22 65.9(2)
C21 P21 Ru21 P23 173.1(2)
N21 P21 Ru21 P23 -87.51(19)
P11 C11 Si11 C112 143.9(4)
Ru11 C11 Si11 C112 57.6(5)
P11 C11 Si11 C113 21.3(5)
Ru11 C11 Si11 C113 -64.9(5)
P11 C11 Si11 C111 -97.4(5)
Ru11 C11 Si11 C111 176.4(5)
P21 C21 Si21 C211 142.1(4)
Ru21 C21 Si21 C211 56.9(5)
P21 C21 Si21 C213 19.4(5)
Ru21 C21 Si21 C213 -65.8(5)
P21 C21 Si21 C212 -100.2(5)
Ru21 C21 Si21 C212 174.6(4)
